data_4034628
loop_
_publ_author_name
'Su, Yingpeng'
'Zhao, Yanan'
'Chang, Bingbing'
'Zhao, Xiaolong'
'Zhang, Rong'
'Liu, Xuan'
'Huang, Danfeng'
'Wang, Ke-Hu'
'Huo, Congde'
'Hu, Yulai'

_publ_section_title
;
 [3 + 2] Cycloaddition of para-Quinone Methides with Nitrile Imines:
 Approach to Spiro-pyrazoline-cyclohexadienones.
;
_journal_issue 11
_journal_name_full 'The Journal of organic chemistry'
_journal_page_first 6719
_journal_page_last 6728
_journal_paper_doi 10.1021/acs.joc.9b00434
_journal_volume 84
_journal_year 2019
_chemical_formula_sum 'C34 H36 N2 O'
_chemical_formula_weight 488.65
_space_group_crystal_system monoclinic
_space_group_IT_number 14
_space_group_name_Hall '-P 2yn'
_space_group_name_H-M_alt 'P 1 21/n 1'
_atom_sites_solution_hydrogens geom
_audit_creation_method SHELXL-2016/6
_cell_angle_alpha 90
_cell_angle_beta 107.3699(9)
_cell_angle_gamma 90
_cell_formula_units_Z 4
_cell_length_a 14.0004(3)
_cell_length_b 11.9503(3)
_cell_length_c 17.5757(4)
_cell_measurement_reflns_used 9402
_cell_measurement_temperature 291(2)
_cell_measurement_theta_max 66.6828
_cell_measurement_theta_min 3.3075
_cell_volume 2806.47(11)
_computing_structure_refinement 'SHELXL-2016/6 (Sheldrick, 2016)'
_diffrn_ambient_temperature 291(2)
_diffrn_measured_fraction_theta_full 0.992
_diffrn_measured_fraction_theta_max 0.992
_diffrn_measurement_device_type 'Bruker APEX-II CCD'
_diffrn_measurement_method '\f and \w scans'
_diffrn_radiation_type CuK\a
_diffrn_radiation_wavelength 1.54178
_diffrn_reflns_av_R_equivalents 0.0575
_diffrn_reflns_av_unetI/netI 0.0306
_diffrn_reflns_Laue_measured_fraction_full 0.992
_diffrn_reflns_Laue_measured_fraction_max 0.992
_diffrn_reflns_limit_h_max 16
_diffrn_reflns_limit_h_min -16
_diffrn_reflns_limit_k_max 14
_diffrn_reflns_limit_k_min -14
_diffrn_reflns_limit_l_max 20
_diffrn_reflns_limit_l_min -20
_diffrn_reflns_number 56237
_diffrn_reflns_point_group_measured_fraction_full 0.992
_diffrn_reflns_point_group_measured_fraction_max 0.992
_diffrn_reflns_theta_full 66.678
_diffrn_reflns_theta_max 66.678
_diffrn_reflns_theta_min 3.561
_exptl_absorpt_coefficient_mu 0.532
_exptl_crystal_colour yellow
_exptl_crystal_density_diffrn 1.156
_exptl_crystal_description block
_exptl_crystal_F_000 1048
_exptl_crystal_size_max 0.180
_exptl_crystal_size_mid 0.170
_exptl_crystal_size_min 0.160
_refine_diff_density_max 0.656
_refine_diff_density_min -0.386
_refine_diff_density_rms 0.070
_refine_ls_extinction_coef 0.0138(14)
_refine_ls_extinction_expression Fc^*^=kFc[1+0.001xFc^2^\l^3^/sin(2\q)]^-1/4^
_refine_ls_extinction_method 'SHELXL-2016/6 (Sheldrick 2016)'
_refine_ls_goodness_of_fit_ref 1.065
_refine_ls_hydrogen_treatment constr
_refine_ls_matrix_type full
_refine_ls_number_parameters 341
_refine_ls_number_reflns 4939
_refine_ls_number_restraints 847
_refine_ls_restrained_S_all 1.025
_refine_ls_R_factor_all 0.0644
_refine_ls_R_factor_gt 0.0621
_refine_ls_shift/su_max 0.000
_refine_ls_shift/su_mean 0.000
_refine_ls_structure_factor_coef Fsqd
_refine_ls_weighting_details 'w=1/[\s^2^(Fo^2^)+(0.1009P)^2^+0.8726P] where P=(Fo^2^+2Fc^2^)/3'
_refine_ls_weighting_scheme calc
_refine_ls_wR_factor_gt 0.1693
_refine_ls_wR_factor_ref 0.1725
_reflns_Friedel_coverage 0.000
_reflns_number_gt 4625
_reflns_number_total 4939
_reflns_threshold_expression 'I > 2\s(I)'
_cod_data_source_file jo9b00434_si_002.cif
_cod_data_source_block 3a
_cod_original_sg_symbol_H-M 'P 21/n'
_cod_database_code 4034628
_shelx_shelxl_version_number 2016/6
_shelx_space_group_comment
;
The symmetry employed for this shelxl refinement is uniquely defined
by the following loop, which should always be used as a source of
symmetry information in preference to the above space-group names.
They are only intended as comments.
;
_shelx_estimated_absorpt_t_min 0.910
_shelx_estimated_absorpt_t_max 0.920

loop_
_space_group_symop_operation_xyz
'x, y, z'
'-x+1/2, y+1/2, -z+1/2'
'-x, -y, -z'
'x-1/2, -y-1/2, z-1/2'

loop_
_atom_site_label
_atom_site_type_symbol
_atom_site_fract_x
_atom_site_fract_y
_atom_site_fract_z
_atom_site_U_iso_or_equiv
_atom_site_adp_type
_atom_site_occupancy
_atom_site_site_symmetry_order
_atom_site_calc_flag
_atom_site_refinement_flags_posn
_atom_site_refinement_flags_adp
C1 C 0.12908(11) 0.38751(13) 0.42849(9) 0.0385(4) Uani 1 1 d . U
C2 C 0.08620(13) 0.48876(15) 0.44086(11) 0.0487(4) Uani 1 1 d . U
H2 H 0.019115 0.503092 0.414733 0.058 Uiso 1 1 calc R U
C3 C 0.14336(15) 0.56739(16) 0.49180(13) 0.0589(5) Uani 1 1 d . U
H3 H 0.113977 0.634291 0.500037 0.071 Uiso 1 1 calc R U
C4 C 0.24308(15) 0.54902(16) 0.53079(11) 0.0547(5) Uani 1 1 d . U
H4 H 0.281268 0.603527 0.564028 0.066 Uiso 1 1 calc R U
C5 C 0.28506(13) 0.44925(16) 0.51981(10) 0.0495(4) Uani 1 1 d . U
H5 H 0.352067 0.435593 0.546623 0.059 Uiso 1 1 calc R U
C6 C 0.22944(12) 0.36847(15) 0.46950(10) 0.0462(4) Uani 1 1 d . U
H6 H 0.259162 0.301002 0.462977 0.055 Uiso 1 1 calc R U
C7 C -0.06905(11) 0.23966(13) 0.30211(9) 0.0373(4) Uani 1 1 d . U
C8 C -0.17750(11) 0.23278(14) 0.26415(9) 0.0407(4) Uani 1 1 d . U
C9 C -0.24099(14) 0.31323(18) 0.27975(12) 0.0581(5) Uani 1 1 d . U
H9 H -0.214414 0.372270 0.314003 0.070 Uiso 1 1 calc R U
C10 C -0.34338(15) 0.3061(2) 0.24468(15) 0.0732(7) Uani 1 1 d . U
H10 H -0.385116 0.359650 0.256358 0.088 Uiso 1 1 calc R U
C11 C -0.38385(14) 0.2210(2) 0.19300(14) 0.0718(6) Uani 1 1 d . U
H11 H -0.452680 0.217059 0.169241 0.086 Uiso 1 1 calc R U
C12 C -0.32233(15) 0.1418(2) 0.17655(15) 0.0729(7) Uani 1 1 d . U
H12 H -0.349436 0.084050 0.141265 0.087 Uiso 1 1 calc R U
C13 C -0.21972(13) 0.14725(17) 0.21222(12) 0.0579(5) Uani 1 1 d . U
H13 H -0.178741 0.092435 0.200976 0.069 Uiso 1 1 calc R U
C14 C 0.00670(11) 0.15550(13) 0.29124(9) 0.0365(4) Uani 1 1 d . U
H14 H -0.010799 0.080913 0.306049 0.044 Uiso 1 1 calc R U
C15 C 0.01630(11) 0.15152(13) 0.20759(9) 0.0380(4) Uani 1 1 d . U
C16 C 0.00262(13) 0.24640(14) 0.16056(10) 0.0455(4) Uani 1 1 d . U
H16 H -0.020333 0.311834 0.177810 0.055 Uiso 1 1 calc R U
C17 C 0.02273(15) 0.24510(18) 0.08799(11) 0.0572(5) Uani 1 1 d . U
H17 H 0.013133 0.309273 0.056673 0.069 Uiso 1 1 calc R U
C18 C 0.05712(15) 0.1480(2) 0.06235(12) 0.0627(5) Uani 1 1 d . U
H18 H 0.072046 0.147262 0.014222 0.075 Uiso 1 1 calc R U
C19 C 0.06928(15) 0.05264(19) 0.10785(12) 0.0603(5) Uani 1 1 d . U
H19 H 0.091516 -0.012816 0.090052 0.072 Uiso 1 1 calc R U
C20 C 0.04856(13) 0.05354(15) 0.18013(11) 0.0489(4) Uani 1 1 d . U
H20 H 0.056229 -0.011501 0.210412 0.059 Uiso 1 1 calc R U
C21 C 0.10582(11) 0.19762(13) 0.35618(9) 0.0370(4) Uani 1 1 d . U
C22 C 0.12784(12) 0.12262(14) 0.42721(9) 0.0414(4) Uani 1 1 d . U
H22 H 0.081658 0.120773 0.455796 0.050 Uiso 1 1 calc R U
C23 C 0.20883(12) 0.05803(13) 0.45274(9) 0.0416(4) Uani 1 1 d . U
C24 C 0.28684(14) 0.06372(16) 0.41012(11) 0.0525(5) Uani 1 1 d . U
C25 C 0.27218(12) 0.14334(13) 0.34237(9) 0.0407(4) Uani 1 1 d . U
C26 C 0.19137(11) 0.20760(13) 0.32209(9) 0.0375(4) Uani 1 1 d . U
H26 H 0.187598 0.262767 0.283983 0.045 Uiso 1 1 calc R U
C27 C 0.35446(13) 0.15181(17) 0.30057(11) 0.0516(5) Uani 1 1 d . U
C28 C 0.32638(18) 0.2369(2) 0.23334(15) 0.0765(7) Uani 1 1 d . U
H28A H 0.316900 0.308796 0.254344 0.115 Uiso 1 1 calc R U
H28B H 0.265487 0.214072 0.194370 0.115 Uiso 1 1 calc R U
H28C H 0.379007 0.241573 0.208804 0.115 Uiso 1 1 calc R U
C29 C 0.3676(2) 0.0378(2) 0.26475(17) 0.0859(8) Uani 1 1 d . U
H29A H 0.305433 0.015491 0.227142 0.129 Uiso 1 1 calc R U
H29B H 0.387399 -0.016942 0.306522 0.129 Uiso 1 1 calc R U
H29C H 0.418179 0.043385 0.238172 0.129 Uiso 1 1 calc R U
C30 C 0.45308(16) 0.1901(3) 0.36033(15) 0.0848(8) Uani 1 1 d . U
H30A H 0.502717 0.199873 0.333207 0.127 Uiso 1 1 calc R U
H30B H 0.475492 0.134634 0.401297 0.127 Uiso 1 1 calc R U
H30C H 0.442740 0.259803 0.383877 0.127 Uiso 1 1 calc R U
C31 C 0.22803(14) -0.01759(17) 0.52615(11) 0.0553(5) Uani 1 1 d . U
C32 C 0.2461(3) -0.1392(2) 0.5047(2) 0.1123(12) Uani 1 1 d . U
H32A H 0.304209 -0.142078 0.486417 0.168 Uiso 1 1 calc R U
H32B H 0.188918 -0.165537 0.463352 0.168 Uiso 1 1 calc R U
H32C H 0.256573 -0.185718 0.551009 0.168 Uiso 1 1 calc R U
C33 C 0.32047(19) 0.0224(3) 0.59100(14) 0.0834(8) Uani 1 1 d . U
H33A H 0.378207 0.015493 0.572562 0.125 Uiso 1 1 calc R U
H33B H 0.329582 -0.022457 0.637962 0.125 Uiso 1 1 calc R U
H33C H 0.311877 0.099272 0.603350 0.125 Uiso 1 1 calc R U
C34 C 0.1417(2) -0.0128(3) 0.56140(19) 0.1158(14) Uani 1 1 d . U
H34A H 0.156157 -0.059777 0.607763 0.174 Uiso 1 1 calc R U
H34B H 0.081736 -0.038486 0.522648 0.174 Uiso 1 1 calc R U
H34C H 0.132519 0.062887 0.576128 0.174 Uiso 1 1 calc R U
N1 N -0.02963(9) 0.32236(12) 0.34732(8) 0.0420(4) Uani 1 1 d . .
N2 N 0.07217(10) 0.30974(12) 0.37466(9) 0.0455(4) Uani 1 1 d . .
O1 O 0.36288(15) 0.00815(19) 0.43314(13) 0.1097(8) Uani 1 1 d . .

loop_
_atom_site_aniso_label
_atom_site_aniso_U_11
_atom_site_aniso_U_22
_atom_site_aniso_U_33
_atom_site_aniso_U_23
_atom_site_aniso_U_13
_atom_site_aniso_U_12
C1 0.0369(8) 0.0402(8) 0.0372(8) -0.0017(6) 0.0093(6) -0.0009(6)
C2 0.0419(9) 0.0433(9) 0.0584(10) -0.0042(7) 0.0114(8) 0.0035(7)
C3 0.0582(11) 0.0433(10) 0.0755(13) -0.0140(9) 0.0206(10) -0.0020(8)
C4 0.0557(11) 0.0515(10) 0.0564(11) -0.0149(8) 0.0161(8) -0.0148(8)
C5 0.0398(9) 0.0600(11) 0.0459(9) -0.0059(8) 0.0085(7) -0.0067(7)
C6 0.0379(8) 0.0477(9) 0.0480(9) -0.0072(7) 0.0054(7) 0.0030(7)
C7 0.0335(8) 0.0421(8) 0.0346(7) -0.0017(6) 0.0074(6) 0.0013(6)
C8 0.0324(8) 0.0514(9) 0.0380(8) 0.0001(7) 0.0102(6) 0.0013(6)
C9 0.0397(9) 0.0648(12) 0.0671(12) -0.0164(9) 0.0119(8) 0.0044(8)
C10 0.0384(10) 0.0870(16) 0.0921(16) -0.0184(13) 0.0162(10) 0.0111(10)
C11 0.0313(9) 0.0998(17) 0.0792(14) -0.0149(13) 0.0089(9) -0.0031(10)
C12 0.0395(10) 0.0867(16) 0.0856(15) -0.0324(12) 0.0080(10) -0.0101(10)
C13 0.0380(9) 0.0633(11) 0.0685(12) -0.0189(9) 0.0103(8) -0.0017(8)
C14 0.0323(7) 0.0363(8) 0.0386(8) 0.0004(6) 0.0070(6) 0.0015(6)
C15 0.0304(7) 0.0417(8) 0.0384(8) -0.0055(6) 0.0050(6) 0.0002(6)
C16 0.0452(9) 0.0459(9) 0.0436(9) -0.0011(7) 0.0103(7) 0.0021(7)
C17 0.0576(11) 0.0687(12) 0.0443(10) 0.0046(8) 0.0134(8) -0.0027(9)
C18 0.0554(11) 0.0901(15) 0.0444(10) -0.0126(10) 0.0177(8) -0.0035(10)
C19 0.0534(11) 0.0713(13) 0.0542(11) -0.0228(9) 0.0130(8) 0.0069(9)
C20 0.0461(9) 0.0460(9) 0.0496(9) -0.0096(7) 0.0069(7) 0.0058(7)
C21 0.0330(8) 0.0367(8) 0.0387(8) -0.0018(6) 0.0068(6) 0.0034(6)
C22 0.0348(8) 0.0514(9) 0.0368(8) 0.0011(7) 0.0088(6) -0.0007(7)
C23 0.0410(8) 0.0396(8) 0.0402(8) 0.0022(6) 0.0061(7) -0.0009(6)
C24 0.0518(10) 0.0511(10) 0.0574(10) 0.0102(8) 0.0208(8) 0.0203(8)
C25 0.0369(8) 0.0434(8) 0.0413(8) -0.0030(6) 0.0110(6) 0.0021(6)
C26 0.0346(8) 0.0377(8) 0.0377(8) 0.0008(6) 0.0071(6) -0.0014(6)
C27 0.0403(9) 0.0676(12) 0.0499(10) -0.0032(8) 0.0178(7) 0.0028(8)
C28 0.0608(13) 0.1028(18) 0.0763(15) 0.0223(13) 0.0361(12) 0.0015(12)
C29 0.0951(18) 0.0870(17) 0.0936(18) -0.0181(14) 0.0557(15) 0.0129(14)
C30 0.0407(11) 0.137(2) 0.0759(15) -0.0100(15) 0.0162(10) -0.0043(13)
C31 0.0522(10) 0.0555(10) 0.0527(10) 0.0172(8) 0.0074(8) -0.0013(8)
C32 0.166(3) 0.0495(13) 0.107(2) 0.0237(14) 0.018(2) -0.0026(16)
C33 0.0689(14) 0.1015(19) 0.0619(13) 0.0242(13) -0.0078(11) 0.0004(13)
C34 0.0727(16) 0.182(3) 0.100(2) 0.091(2) 0.0367(15) 0.0233(19)
N1 0.0309(7) 0.0477(8) 0.0433(7) -0.0051(6) 0.0049(5) 0.0058(5)
N2 0.0306(7) 0.0439(8) 0.0541(8) -0.0122(6) 0.0008(6) 0.0066(5)
O1 0.0994(14) 0.1307(17) 0.1197(15) 0.0691(14) 0.0640(12) 0.0800(13)

loop_
_atom_type_symbol
_atom_type_description
_atom_type_scat_dispersion_real
_atom_type_scat_dispersion_imag
_atom_type_scat_source
C C 0.0181 0.0091 'International Tables Vol C Tables 4.2.6.8 and 6.1.1.4'
H H 0.0000 0.0000 'International Tables Vol C Tables 4.2.6.8 and 6.1.1.4'
N N 0.0311 0.0180 'International Tables Vol C Tables 4.2.6.8 and 6.1.1.4'
O O 0.0492 0.0322 'International Tables Vol C Tables 4.2.6.8 and 6.1.1.4'

loop_
_geom_angle_atom_site_label_1
_geom_angle_atom_site_label_2
_geom_angle_atom_site_label_3
_geom_angle
C6 C1 N2 121.74(14)
C6 C1 C2 118.37(15)
N2 C1 C2 119.88(14)
C3 C2 C1 119.94(16)
C3 C2 H2 120.0
C1 C2 H2 120.0
C4 C3 C2 121.38(17)
C4 C3 H3 119.3
C2 C3 H3 119.3
C5 C4 C3 118.89(16)
C5 C4 H4 120.6
C3 C4 H4 120.6
C4 C5 C6 121.02(16)
C4 C5 H5 119.5
C6 C5 H5 119.5
C5 C6 C1 120.38(16)
C5 C6 H6 119.8
C1 C6 H6 119.8
N1 C7 C8 121.29(14)
N1 C7 C14 113.65(13)
C8 C7 C14 125.03(13)
C13 C8 C9 118.00(16)
C13 C8 C7 121.52(15)
C9 C8 C7 120.47(15)
C10 C9 C8 120.50(19)
C10 C9 H9 119.7
C8 C9 H9 119.7
C11 C10 C9 120.7(2)
C11 C10 H10 119.7
C9 C10 H10 119.7
C12 C11 C10 119.50(18)
C12 C11 H11 120.3
C10 C11 H11 120.3
C11 C12 C13 120.3(2)
C11 C12 H12 119.8
C13 C12 H12 119.8
C8 C13 C12 120.98(18)
C8 C13 H13 119.5
C12 C13 H13 119.5
C7 C14 C15 114.28(12)
C7 C14 C21 101.12(11)
C15 C14 C21 113.22(12)
C7 C14 H14 109.3
C15 C14 H14 109.3
C21 C14 H14 109.3
C16 C15 C20 118.94(15)
C16 C15 C14 121.16(14)
C20 C15 C14 119.62(14)
C15 C16 C17 120.74(16)
C15 C16 H16 119.6
C17 C16 H16 119.6
C18 C17 C16 119.71(18)
C18 C17 H17 120.1
C16 C17 H17 120.1
C19 C18 C17 120.10(18)
C19 C18 H18 120.0
C17 C18 H18 120.0
C18 C19 C20 120.28(18)
C18 C19 H19 119.9
C20 C19 H19 119.9
C19 C20 C15 120.20(18)
C19 C20 H20 119.9
C15 C20 H20 119.9
N2 C21 C22 110.98(13)
N2 C21 C26 111.06(13)
C22 C21 C26 113.14(13)
N2 C21 C14 100.14(11)
C22 C21 C14 109.14(12)
C26 C21 C14 111.64(12)
C23 C22 C21 124.86(15)
C23 C22 H22 117.6
C21 C22 H22 117.6
C22 C23 C24 118.60(15)
C22 C23 C31 122.86(16)
C24 C23 C31 118.48(15)
O1 C24 C25 120.83(18)
O1 C24 C23 120.31(17)
C25 C24 C23 118.77(14)
C26 C25 C24 119.21(15)
C26 C25 C27 122.18(15)
C24 C25 C27 118.55(14)
C25 C26 C21 124.58(14)
C25 C26 H26 117.7
C21 C26 H26 117.7
C28 C27 C30 107.7(2)
C28 C27 C29 108.06(19)
C30 C27 C29 110.6(2)
C28 C27 C25 110.95(15)
C30 C27 C25 109.93(15)
C29 C27 C25 109.56(17)
C27 C28 H28A 109.5
C27 C28 H28B 109.5
H28A C28 H28B 109.5
C27 C28 H28C 109.5
H28A C28 H28C 109.5
H28B C28 H28C 109.5
C27 C29 H29A 109.5
C27 C29 H29B 109.5
H29A C29 H29B 109.5
C27 C29 H29C 109.5
H29A C29 H29C 109.5
H29B C29 H29C 109.5
C27 C30 H30A 109.5
C27 C30 H30B 109.5
H30A C30 H30B 109.5
C27 C30 H30C 109.5
H30A C30 H30C 109.5
H30B C30 H30C 109.5
C34 C31 C33 106.6(2)
C34 C31 C23 111.18(16)
C33 C31 C23 109.96(16)
C34 C31 C32 110.2(3)
C33 C31 C32 108.3(2)
C23 C31 C32 110.53(19)
C31 C32 H32A 109.5
C31 C32 H32B 109.5
H32A C32 H32B 109.5
C31 C32 H32C 109.5
H32A C32 H32C 109.5
H32B C32 H32C 109.5
C31 C33 H33A 109.5
C31 C33 H33B 109.5
H33A C33 H33B 109.5
C31 C33 H33C 109.5
H33A C33 H33C 109.5
H33B C33 H33C 109.5
C31 C34 H34A 109.5
C31 C34 H34B 109.5
H34A C34 H34B 109.5
C31 C34 H34C 109.5
H34A C34 H34C 109.5
H34B C34 H34C 109.5
C7 N1 N2 110.00(13)
N1 N2 C1 119.26(13)
N1 N2 C21 112.75(12)
C1 N2 C21 126.47(12)

loop_
_geom_bond_atom_site_label_1
_geom_bond_atom_site_label_2
_geom_bond_distance
C1 C6 1.393(2)
C1 N2 1.394(2)
C1 C2 1.396(2)
C2 C3 1.377(3)
C2 H2 0.9300
C3 C4 1.377(3)
C3 H3 0.9300
C4 C5 1.368(3)
C4 H4 0.9300
C5 C6 1.382(2)
C5 H5 0.9300
C6 H6 0.9300
C7 N1 1.285(2)
C7 C8 1.467(2)
C7 C14 1.514(2)
C8 C13 1.380(2)
C8 C9 1.391(2)
C9 C10 1.384(3)
C9 H9 0.9300
C10 C11 1.369(3)
C10 H10 0.9300
C11 C12 1.367(3)
C11 H11 0.9300
C12 C13 1.387(3)
C12 H12 0.9300
C13 H13 0.9300
C14 C15 1.516(2)
C14 C21 1.593(2)
C14 H14 0.9800
C15 C16 1.382(2)
C15 C20 1.392(2)
C16 C17 1.386(3)
C16 H16 0.9300
C17 C18 1.382(3)
C17 H17 0.9300
C18 C19 1.373(3)
C18 H18 0.9300
C19 C20 1.385(3)
C19 H19 0.9300
C20 H20 0.9300
C21 N2 1.4880(19)
C21 C22 1.492(2)
C21 C26 1.495(2)
C22 C23 1.334(2)
C22 H22 0.9300
C23 C24 1.499(2)
C23 C31 1.532(2)
C24 O1 1.217(2)
C24 C25 1.490(2)
C25 C26 1.325(2)
C25 C27 1.544(2)
C26 H26 0.9300
C27 C28 1.519(3)
C27 C30 1.534(3)
C27 C29 1.535(3)
C28 H28A 0.9600
C28 H28B 0.9600
C28 H28C 0.9600
C29 H29A 0.9600
C29 H29B 0.9600
C29 H29C 0.9600
C30 H30A 0.9600
C30 H30B 0.9600
C30 H30C 0.9600
C31 C34 1.515(3)
C31 C33 1.524(3)
C31 C32 1.541(4)
C32 H32A 0.9600
C32 H32B 0.9600
C32 H32C 0.9600
C33 H33A 0.9600
C33 H33B 0.9600
C33 H33C 0.9600
C34 H34A 0.9600
C34 H34B 0.9600
C34 H34C 0.9600
N1 N2 1.3697(18)

loop_
_geom_torsion_atom_site_label_1
_geom_torsion_atom_site_label_2
_geom_torsion_atom_site_label_3
_geom_torsion_atom_site_label_4
_geom_torsion
C6 C1 C2 C3 0.8(3)
N2 C1 C2 C3 -177.61(17)
C1 C2 C3 C4 0.6(3)
C2 C3 C4 C5 -1.6(3)
C3 C4 C5 C6 1.1(3)
C4 C5 C6 C1 0.3(3)
N2 C1 C6 C5 177.13(16)
C2 C1 C6 C5 -1.3(3)
N1 C7 C8 C13 176.53(17)
C14 C7 C8 C13 -1.7(3)
N1 C7 C8 C9 -3.4(3)
C14 C7 C8 C9 178.35(16)
C13 C8 C9 C10 0.8(3)
C7 C8 C9 C10 -179.3(2)
C8 C9 C10 C11 -1.2(4)
C9 C10 C11 C12 0.6(4)
C10 C11 C12 C13 0.3(4)
C9 C8 C13 C12 0.1(3)
C7 C8 C13 C12 -179.8(2)
C11 C12 C13 C8 -0.7(4)
N1 C7 C14 C15 -112.00(15)
C8 C7 C14 C15 66.4(2)
N1 C7 C14 C21 9.97(17)
C8 C7 C14 C21 -171.68(14)
C7 C14 C15 C16 32.3(2)
C21 C14 C15 C16 -82.76(17)
C7 C14 C15 C20 -153.78(14)
C21 C14 C15 C20 91.14(17)
C20 C15 C16 C17 -1.4(3)
C14 C15 C16 C17 172.52(16)
C15 C16 C17 C18 -0.2(3)
C16 C17 C18 C19 1.4(3)
C17 C18 C19 C20 -0.9(3)
C18 C19 C20 C15 -0.7(3)
C16 C15 C20 C19 1.9(2)
C14 C15 C20 C19 -172.17(15)
C7 C14 C21 N2 -13.61(14)
C15 C14 C21 N2 109.09(14)
C7 C14 C21 C22 102.94(14)
C15 C14 C21 C22 -134.35(13)
C7 C14 C21 C26 -131.24(13)
C15 C14 C21 C26 -8.53(17)
N2 C21 C22 C23 -134.37(17)
C26 C21 C22 C23 -8.8(2)
C14 C21 C22 C23 116.20(17)
C21 C22 C23 C24 3.0(3)
C21 C22 C23 C31 179.98(15)
C22 C23 C24 O1 178.1(2)
C31 C23 C24 O1 0.9(3)
C22 C23 C24 C25 1.6(3)
C31 C23 C24 C25 -175.55(16)
O1 C24 C25 C26 -175.8(2)
C23 C24 C25 C26 0.6(3)
O1 C24 C25 C27 1.5(3)
C23 C24 C25 C27 177.91(16)
C24 C25 C26 C21 -7.5(2)
C27 C25 C26 C21 175.33(15)
N2 C21 C26 C25 136.76(16)
C22 C21 C26 C25 11.2(2)
C14 C21 C26 C25 -112.40(17)
C26 C25 C27 C28 -2.8(3)
C24 C25 C27 C28 -179.99(18)
C26 C25 C27 C30 116.2(2)
C24 C25 C27 C30 -61.0(2)
C26 C25 C27 C29 -122.0(2)
C24 C25 C27 C29 60.8(2)
C22 C23 C31 C34 2.9(3)
C24 C23 C31 C34 179.9(2)
C22 C23 C31 C33 -114.9(2)
C24 C23 C31 C33 62.1(2)
C22 C23 C31 C32 125.7(2)
C24 C23 C31 C32 -57.3(3)
C8 C7 N1 N2 -179.45(14)
C14 C7 N1 N2 -1.03(19)
C7 N1 N2 C1 -176.43(14)
C7 N1 N2 C21 -9.62(19)
C6 C1 N2 N1 167.91(15)
C2 C1 N2 N1 -13.7(2)
C6 C1 N2 C21 3.1(3)
C2 C1 N2 C21 -178.52(16)
C22 C21 N2 N1 -100.34(15)
C26 C21 N2 N1 132.89(14)
C14 C21 N2 N1 14.83(16)
C22 C21 N2 C1 65.3(2)
C26 C21 N2 C1 -61.4(2)
C14 C21 N2 C1 -179.51(15)
